data_4505906
loop_
_publ_author_name
'Rigby, Nicola'
'Jacobs, Tia'
'Reddy, Jayarama Prakasha'
'Hardie, Michaele J.'

_publ_section_title
;
 Metal Complexes of 2,2&#x2032;-Bipyridine-4,4&#x2032;-diamine as
 Metallo-Tectons for Hydrogen Bonded Networks
;
_journal_issue 4
_journal_name_full 'Crystal Growth &amp; Design'
_journal_page_first 1871
_journal_paper_doi 10.1021/cg201512q
_journal_volume 12
_journal_year 2012
_chemical_formula_sum 'C51 H62 N16 Ni O10'
_chemical_formula_weight 1117.88
_chemical_name_systematic
; 
 [tris(2,2'-bipyridine-4,4'-diamine)nickel(II)]
 benzene-1,3-dicarboxylate-5-carboxylic acid dimethylformamide clathrate
;
_space_group_IT_number 14
_symmetry_cell_setting monoclinic
_symmetry_space_group_name_Hall '-P 2yn'
_symmetry_space_group_name_H-M 'P 1 21/n 1'
_atom_sites_solution_hydrogens geom
_atom_sites_solution_primary direct
_atom_sites_solution_secondary difmap
_audit_creation_method SHELXL-97
_cell_angle_alpha 90.00
_cell_angle_beta 93.584(3)
_cell_angle_gamma 90.00
_cell_formula_units_Z 4
_cell_length_a 15.6484(14)
_cell_length_b 12.5861(10)
_cell_length_c 27.588(2)
_cell_measurement_temperature 150(2)
_cell_volume 5422.9(8)
_computing_cell_refinement 'APEXII (Bruker, 2004)'
_computing_data_collection 'APEXII (Bruker, 2004)'
_computing_data_reduction 'APEXII (Bruker, 2004)'
_computing_molecular_graphics 'XSeed (Barbour, 2001)'
_computing_structure_refinement 'SHELXL-97 (Sheldrick, 1997)'
_computing_structure_solution 'SHELXS-97 (Sheldrick, 1990)'
_diffrn_ambient_temperature 150(2)
_diffrn_measured_fraction_theta_full 0.997
_diffrn_measured_fraction_theta_max 0.997
_diffrn_measurement_device_type 'Bruker Apex II diffractometer'
_diffrn_measurement_method 'omega and phi scans'
_diffrn_radiation_monochromator graphite
_diffrn_radiation_source 'rotating anode'
_diffrn_radiation_type MoK\a
_diffrn_radiation_wavelength 0.71073
_diffrn_reflns_av_R_equivalents 0.1032
_diffrn_reflns_av_sigmaI/netI 0.1457
_diffrn_reflns_limit_h_max 19
_diffrn_reflns_limit_h_min -16
_diffrn_reflns_limit_k_max 15
_diffrn_reflns_limit_k_min -13
_diffrn_reflns_limit_l_max 34
_diffrn_reflns_limit_l_min -33
_diffrn_reflns_number 37846
_diffrn_reflns_theta_full 26.00
_diffrn_reflns_theta_max 26.00
_diffrn_reflns_theta_min 2.08
_exptl_absorpt_coefficient_mu 0.430
_exptl_absorpt_correction_T_max 0.9957
_exptl_absorpt_correction_T_min 0.9383
_exptl_absorpt_correction_type multi-scan
_exptl_absorpt_process_details SADABS
_exptl_crystal_colour pink
_exptl_crystal_density_diffrn 1.369
_exptl_crystal_density_method 'not measured'
_exptl_crystal_description needle
_exptl_crystal_F_000 2352
_exptl_crystal_size_max 0.15
_exptl_crystal_size_mid 0.03
_exptl_crystal_size_min 0.01
_refine_diff_density_max 0.630
_refine_diff_density_min -0.563
_refine_diff_density_rms 0.078
_refine_ls_extinction_method none
_refine_ls_goodness_of_fit_ref 1.010
_refine_ls_hydrogen_treatment mixed
_refine_ls_matrix_type full
_refine_ls_number_parameters 752
_refine_ls_number_reflns 10635
_refine_ls_number_restraints 12
_refine_ls_restrained_S_all 1.010
_refine_ls_R_factor_all 0.1598
_refine_ls_R_factor_gt 0.0757
_refine_ls_shift/su_max 0.000
_refine_ls_shift/su_mean 0.000
_refine_ls_structure_factor_coef Fsqd
_refine_ls_weighting_details 'calc w=1/[\s^2^(Fo^2^)+(0.0860P)^2^+2.4861P] where P=(Fo^2^+2Fc^2^)/3'
_refine_ls_weighting_scheme calc
_refine_ls_wR_factor_gt 0.1575
_refine_ls_wR_factor_ref 0.1945
_reflns_number_gt 5691
_reflns_number_total 10635
_reflns_threshold_expression >2sigma(I)
_cod_data_source_file cg201512q_si_004.cif
_cod_data_source_block c:
_cod_depositor_comments
;
The following automatic conversions were performed:

'_symmetry_cell_setting' value 'Monoclinic' changed to 'monoclinic'
according to /home/saulius/struct/CIF-dictionaries/cif_core.dic
dictionary named 'cif_core.dic' version 2.4.1 from 2010-06-29.

Automatic conversion script
Id: cif_fix_values 1715 2011-07-08 13:25:40Z adriana 
;
_cod_original_cell_volume 5423.0(8)
_cod_original_sg_symbol_H-M P21/n
_cod_database_code 4505906

loop_
_symmetry_equiv_pos_as_xyz
'x, y, z'
'-x+1/2, y+1/2, -z+1/2'
'-x, -y, -z'
'x-1/2, -y-1/2, z-1/2'

loop_
_atom_site_label
_atom_site_type_symbol
_atom_site_fract_x
_atom_site_fract_y
_atom_site_fract_z
_atom_site_U_iso_or_equiv
_atom_site_adp_type
_atom_site_occupancy
_atom_site_symmetry_multiplicity
_atom_site_calc_flag
_atom_site_refinement_flags
Ni1 Ni 0.19966(4) 0.22172(5) 0.17736(2) 0.02615(19) Uani 1 1 d .
O1 O 0.3177(2) 0.5928(2) 0.05524(11) 0.0299(8) Uani 1 1 d .
N1 N 0.1223(2) 0.3423(3) 0.20089(14) 0.0283(10) Uani 1 1 d .
C1 C 0.0655(3) 0.3854(4) 0.16705(17) 0.0259(11) Uani 1 1 d .
O2 O 0.1801(2) 0.5507(3) 0.04232(12) 0.0354(9) Uani 1 1 d .
N2 N 0.1417(2) 0.2770(3) 0.11278(13) 0.0256(9) Uani 1 1 d .
C2 C 0.0059(3) 0.4593(4) 0.17826(17) 0.0295(12) Uani 1 1 d .
H2 H -0.0304 0.4879 0.1537 0.035 Uiso 1 1 calc R
O3 O 0.0815(2) 0.3327(3) -0.10285(12) 0.0371(9) Uani 1 1 d .
N3 N -0.0598(3) 0.5649(4) 0.23934(17) 0.0420(12) Uani 1 1 d D
C3 C -0.0010(3) 0.4928(4) 0.22663(18) 0.0324(13) Uani 1 1 d .
O4 O 0.1705(2) 0.3405(3) -0.16310(13) 0.0401(9) Uani 1 1 d .
N4 N -0.0044(3) 0.3726(3) -0.01099(14) 0.0343(11) Uani 1 1 d D
C4 C 0.0577(3) 0.4481(4) 0.26105(18) 0.0357(13) Uani 1 1 d .
H4 H 0.0569 0.4677 0.2935 0.043 Uiso 1 1 calc R
O5 O 0.4871(2) 0.3450(3) -0.11322(12) 0.0330(8) Uani 1 1 d .
N5 N 0.3086(2) 0.3127(3) 0.17590(13) 0.0268(10) Uani 1 1 d .
C5 C 0.1161(3) 0.3760(4) 0.24718(17) 0.0329(13) Uani 1 1 d .
H5 H 0.1542 0.3479 0.2710 0.039 Uiso 1 1 calc R
O6 O 0.5244(2) 0.3823(3) -0.03541(12) 0.0320(9) Uani 1 1 d .
N6 N 0.2588(2) 0.1890(3) 0.24516(14) 0.0254(10) Uani 1 1 d .
C6 C 0.0758(3) 0.3463(3) 0.11651(16) 0.0241(11) Uani 1 1 d .
O7 O 0.5259(3) -0.1302(3) 0.05370(15) 0.0568(12) Uani 1 1 d .
N7 N 0.5370(3) 0.4854(4) 0.18557(16) 0.0451(13) Uani 1 1 d D
C7 C 0.0243(3) 0.3786(4) 0.07636(17) 0.0288(12) Uani 1 1 d .
H7 H -0.0216 0.4241 0.0804 0.035 Uiso 1 1 calc R
O8 O 0.5572(3) 0.1140(3) 0.15487(14) 0.0582(12) Uani 1 1 d .
N8 N 0.3948(3) 0.1539(3) 0.37887(15) 0.0325(11) Uani 1 1 d D
C8 C 0.0415(3) 0.3430(4) 0.02990(16) 0.0273(12) Uani 1 1 d .
O9 O 0.6988(3) 0.4414(4) 0.25954(18) 0.0801(16) Uani 1 1 d .
N9 N 0.2561(3) 0.0919(3) 0.14506(14) 0.0278(10) Uani 1 1 d .
C9 C 0.1107(3) 0.2730(4) 0.02655(17) 0.0313(12) Uani 1 1 d .
H9 H 0.1249 0.2474 -0.0035 0.038 Uiso 1 1 calc R
O10 O -0.2085(5) 0.2496(6) 0.0599(3) 0.142(3) Uani 1 1 d .
N10 N 0.1045(3) 0.1065(3) 0.18066(14) 0.0298(10) Uani 1 1 d .
C10 C 0.1574(3) 0.2429(4) 0.06798(17) 0.0288(12) Uani 1 1 d .
H10 H 0.2026 0.1959 0.0649 0.035 Uiso 1 1 calc R
N11 N 0.3517(3) -0.1835(4) 0.0843(2) 0.0516(14) Uani 1 1 d D
C11 C 0.3673(3) 0.2994(3) 0.21406(17) 0.0257(11) Uani 1 1 d .
N12 N -0.0822(3) -0.1287(4) 0.1663(2) 0.0460(13) Uani 1 1 d D
C12 C 0.4438(3) 0.3536(4) 0.21746(17) 0.0310(12) Uani 1 1 d .
H12 H 0.4832 0.3399 0.2433 0.037 Uiso 1 1 calc R
N13 N 0.6608(4) -0.0800(5) 0.0753(3) 0.082(2) Uani 1 1 d .
C13 C 0.4631(3) 0.4288(4) 0.18260(18) 0.0355(13) Uani 1 1 d .
N14 N 0.5761(3) 0.2379(4) 0.09631(16) 0.0472(13) Uani 1 1 d .
C14 C 0.4023(3) 0.4414(4) 0.14330(17) 0.0321(13) Uani 1 1 d .
H14 H 0.4119 0.4898 0.1187 0.039 Uiso 1 1 calc R
N15 N 0.7705(4) 0.3297(4) 0.2108(2) 0.0611(15) Uani 1 1 d .
C15 C 0.3293(3) 0.3823(4) 0.14146(17) 0.0313(13) Uani 1 1 d .
H15 H 0.2911 0.3906 0.1145 0.038 Uiso 1 1 calc R
N16 N -0.1158(3) 0.1453(4) 0.02449(18) 0.0544(14) Uani 1 1 d .
C16 C 0.3387(3) 0.2288(4) 0.25305(16) 0.0273(11) Uani 1 1 d .
C17 C 0.3867(3) 0.2126(4) 0.29566(16) 0.0282(12) Uani 1 1 d .
H17 H 0.4432 0.2361 0.2987 0.034 Uiso 1 1 calc R
C18 C 0.3514(3) 0.1611(3) 0.33453(17) 0.0262(12) Uani 1 1 d .
C19 C 0.2681(3) 0.1219(4) 0.32678(17) 0.0290(12) Uani 1 1 d .
H19 H 0.2415 0.0867 0.3514 0.035 Uiso 1 1 calc R
C20 C 0.2264(3) 0.1367(4) 0.28188(19) 0.0327(13) Uani 1 1 d .
H20 H 0.1718 0.1082 0.2768 0.039 Uiso 1 1 calc R
C21 C 0.2766(3) 0.4733(4) -0.00975(16) 0.0259(12) Uani 1 1 d .
C22 C 0.3596(3) 0.4431(3) -0.01803(17) 0.0270(12) Uani 1 1 d .
H22 H 0.4039 0.4599 0.0047 0.032 Uiso 1 1 calc R
C42 C 0.3198(3) -0.0955(4) 0.10457(18) 0.0343(13) Uani 1 1 d .
C23 C 0.3777(3) 0.3874(3) -0.06029(17) 0.0264(12) Uani 1 1 d .
C24 C 0.3107(3) 0.3604(3) -0.09364(17) 0.0286(12) Uani 1 1 d .
H24 H 0.3224 0.3263 -0.1224 0.034 Uiso 1 1 calc R
C25 C 0.2263(3) 0.3843(3) -0.08423(17) 0.0260(11) Uani 1 1 d .
C26 C 0.2104(3) 0.4399(4) -0.04255(16) 0.0269(12) Uani 1 1 d .
H26 H 0.1541 0.4556 -0.0362 0.032 Uiso 1 1 calc R
C27 C 0.2561(3) 0.5434(4) 0.03284(17) 0.0250(11) Uani 1 1 d .
C28 C 0.1530(3) 0.3500(4) -0.11925(18) 0.0302(13) Uani 1 1 d .
C43 C 0.1200(3) 0.0138(4) 0.15773(17) 0.0306(13) Uani 1 1 d .
C29 C 0.4667(3) 0.3681(4) -0.07236(19) 0.0275(12) Uani 1 1 d .
C30 C 0.5819(4) -0.1075(5) 0.0841(3) 0.0587(19) Uani 1 1 d .
H30 H 0.5682 -0.1096 0.1164 0.070 Uiso 1 1 calc R
C31 C 0.6870(7) -0.0757(10) 0.0258(4) 0.155(5) Uani 1 1 d .
H31A H 0.7458 -0.0539 0.0259 0.186 Uiso 1 1 calc R
H31B H 0.6517 -0.0256 0.0075 0.186 Uiso 1 1 calc R
H31C H 0.6807 -0.1447 0.0112 0.186 Uiso 1 1 calc R
C32 C 0.7218(6) -0.0516(9) 0.1146(4) 0.164(5) Uani 1 1 d .
H32A H 0.7755 -0.0333 0.1018 0.197 Uiso 1 1 calc R
H32B H 0.7299 -0.1107 0.1364 0.197 Uiso 1 1 calc R
H32C H 0.7005 0.0081 0.1319 0.197 Uiso 1 1 calc R
C33 C 0.7389(5) 0.4245(7) 0.2219(3) 0.081(2) Uani 1 1 d .
H33 H 0.7469 0.4810 0.2010 0.097 Uiso 1 1 calc R
C34 C 0.7692(7) 0.2433(7) 0.2438(4) 0.128(4) Uani 1 1 d .
H34A H 0.7949 0.1821 0.2298 0.154 Uiso 1 1 calc R
H34B H 0.7111 0.2273 0.2504 0.154 Uiso 1 1 calc R
H34C H 0.8009 0.2620 0.2735 0.154 Uiso 1 1 calc R
C44 C 0.0581(3) -0.0638(4) 0.15068(17) 0.0328(13) Uani 1 1 d .
H44 H 0.0699 -0.1247 0.1333 0.039 Uiso 1 1 calc R
C35 C 0.8121(6) 0.3129(8) 0.1669(3) 0.100(3) Uani 1 1 d .
H35A H 0.8306 0.2403 0.1654 0.120 Uiso 1 1 calc R
H35B H 0.8608 0.3591 0.1662 0.120 Uiso 1 1 calc R
H35C H 0.7729 0.3280 0.1396 0.120 Uiso 1 1 calc R
C36 C 0.5776(4) 0.2025(5) 0.1411(2) 0.0480(16) Uani 1 1 d .
H36 H 0.5963 0.2501 0.1652 0.058 Uiso 1 1 calc R
C37 C 0.5487(6) 0.1733(6) 0.0548(2) 0.099(3) Uani 1 1 d .
H37A H 0.5534 0.2136 0.0256 0.119 Uiso 1 1 calc R
H37B H 0.4903 0.1520 0.0575 0.119 Uiso 1 1 calc R
H37C H 0.5843 0.1113 0.0539 0.119 Uiso 1 1 calc R
C46 C 0.3352(3) 0.0861(4) 0.12862(18) 0.0323(13) Uani 1 1 d .
H46 H 0.3693 0.1466 0.1310 0.039 Uiso 1 1 calc R
C38 C 0.6023(4) 0.3453(4) 0.0839(2) 0.0589(18) Uani 1 1 d .
H38A H 0.5970 0.3542 0.0492 0.071 Uiso 1 1 calc R
H38B H 0.6608 0.3565 0.0954 0.071 Uiso 1 1 calc R
H38C H 0.5663 0.3960 0.0988 0.071 Uiso 1 1 calc R
C39 C -0.1756(5) 0.2171(7) 0.0236(3) 0.083(2) Uani 1 1 d .
H39 H -0.1945 0.2454 -0.0063 0.100 Uiso 1 1 calc R
C40 C -0.0795(4) 0.1004(6) 0.0690(2) 0.073(2) Uani 1 1 d .
H40A H -0.0365 0.0493 0.0619 0.087 Uiso 1 1 calc R
H40B H -0.1238 0.0662 0.0859 0.087 Uiso 1 1 calc R
H40C H -0.0541 0.1558 0.0890 0.087 Uiso 1 1 calc R
C41 C -0.0793(5) 0.1124(6) -0.0200(2) 0.075(2) Uani 1 1 d .
H41A H -0.0363 0.0593 -0.0129 0.090 Uiso 1 1 calc R
H41B H -0.0539 0.1726 -0.0349 0.090 Uiso 1 1 calc R
H41C H -0.1236 0.0835 -0.0418 0.090 Uiso 1 1 calc R
C45 C 0.2075(3) 0.0024(4) 0.14083(16) 0.0280(12) Uani 1 1 d .
C47 C 0.2378(3) -0.0907(4) 0.12154(18) 0.0339(13) Uani 1 1 d .
H47 H 0.2032 -0.1508 0.1199 0.041 Uiso 1 1 calc R
C50 C -0.0221(3) -0.0516(4) 0.16945(18) 0.0349(13) Uani 1 1 d .
C58 C 0.0273(3) 0.1191(4) 0.19745(18) 0.0322(13) Uani 1 1 d .
H58 H 0.0162 0.1828 0.2129 0.039 Uiso 1 1 calc R
C59 C 0.3687(3) -0.0021(4) 0.10878(18) 0.0367(13) Uani 1 1 d .
H59 H 0.4239 -0.0007 0.0980 0.044 Uiso 1 1 calc R
C60 C -0.0371(3) 0.0453(4) 0.19378(18) 0.0362(13) Uani 1 1 d .
H60 H -0.0894 0.0585 0.2069 0.043 Uiso 1 1 calc R
H5N H 0.0147 0.3507 -0.0446 0.036(14) Uiso 1 1 d RD
H4O H 0.584(5) 0.384(5) -0.044(2) 0.09(2) Uiso 1 1 d .
H4N H -0.055(2) 0.415(3) -0.0072(16) 0.028(13) Uiso 1 1 d D
H7N H 0.573(3) 0.481(4) 0.2160(13) 0.061(18) Uiso 1 1 d D
H8N H 0.4551(15) 0.167(4) 0.378(2) 0.052(17) Uiso 1 1 d D
H13N H -0.068(4) -0.187(4) 0.1453(18) 0.07(2) Uiso 1 1 d D
H9N H 0.361(3) 0.114(3) 0.4004(14) 0.038(15) Uiso 1 1 d D
H3N H -0.098(3) 0.597(4) 0.2145(16) 0.065(19) Uiso 1 1 d D
H2N H 0.4122(15) -0.188(5) 0.080(2) 0.062(19) Uiso 1 1 d D
H12N H -0.135(2) -0.127(5) 0.1836(18) 0.06(2) Uiso 1 1 d D
H1N H 0.322(4) -0.252(3) 0.082(2) 0.07(2) Uiso 1 1 d D
H6N H 0.545(3) 0.543(3) 0.1630(15) 0.049(16) Uiso 1 1 d D
H20N H -0.069(5) 0.590(5) 0.2720(12) 0.10(2) Uiso 1 1 d D

loop_
_atom_site_aniso_label
_atom_site_aniso_U_11
_atom_site_aniso_U_22
_atom_site_aniso_U_33
_atom_site_aniso_U_23
_atom_site_aniso_U_13
_atom_site_aniso_U_12
Ni1 0.0233(4) 0.0254(3) 0.0287(3) 0.0009(3) -0.0066(3) 0.0002(3)
O1 0.0197(19) 0.0352(19) 0.0342(19) -0.0093(15) -0.0029(16) -0.0006(15)
N1 0.027(2) 0.028(2) 0.029(2) -0.0005(18) -0.008(2) 0.0001(18)
C1 0.022(3) 0.026(3) 0.029(3) 0.000(2) -0.004(2) 0.002(2)
O2 0.020(2) 0.052(2) 0.034(2) -0.0109(16) -0.0020(17) 0.0011(17)
N2 0.020(2) 0.028(2) 0.028(2) -0.0002(18) 0.0012(18) 0.0002(19)
C2 0.029(3) 0.033(3) 0.026(3) 0.001(2) -0.006(2) -0.005(2)
O3 0.018(2) 0.053(2) 0.039(2) -0.0086(17) -0.0047(18) -0.0007(17)
N3 0.036(3) 0.051(3) 0.039(3) -0.012(2) -0.004(2) 0.016(2)
C3 0.030(3) 0.033(3) 0.033(3) 0.000(2) -0.002(2) -0.006(2)
O4 0.034(2) 0.051(2) 0.034(2) -0.0065(17) -0.0059(18) 0.0007(18)
N4 0.028(3) 0.049(3) 0.026(2) -0.001(2) -0.005(2) 0.010(2)
C4 0.041(3) 0.041(3) 0.024(3) -0.005(2) -0.007(3) 0.002(3)
O5 0.026(2) 0.040(2) 0.033(2) -0.0020(16) 0.0053(17) -0.0021(16)
N5 0.027(2) 0.026(2) 0.027(2) -0.0008(17) -0.0054(19) 0.0006(18)
C5 0.034(3) 0.035(3) 0.028(3) 0.001(2) -0.011(3) 0.000(2)
O6 0.017(2) 0.038(2) 0.040(2) -0.0072(16) -0.0021(17) 0.0000(16)
N6 0.023(2) 0.024(2) 0.030(2) 0.0038(17) -0.0022(19) -0.0031(17)
C6 0.022(3) 0.025(3) 0.025(3) 0.001(2) 0.001(2) -0.003(2)
O7 0.046(3) 0.059(3) 0.064(3) -0.005(2) -0.004(2) -0.003(2)
N7 0.034(3) 0.063(3) 0.038(3) 0.014(2) -0.005(2) -0.019(2)
C7 0.020(3) 0.032(3) 0.035(3) 0.004(2) -0.001(2) -0.001(2)
O8 0.073(3) 0.051(3) 0.049(2) 0.017(2) -0.003(2) -0.012(2)
N8 0.023(3) 0.044(3) 0.030(2) 0.010(2) -0.004(2) -0.007(2)
C8 0.023(3) 0.033(3) 0.025(3) 0.003(2) -0.007(2) -0.007(2)
O9 0.076(4) 0.108(4) 0.059(3) 0.000(3) 0.023(3) 0.040(3)
N9 0.026(3) 0.025(2) 0.031(2) 0.0009(17) -0.007(2) -0.0030(18)
C9 0.029(3) 0.036(3) 0.029(3) -0.005(2) -0.003(2) 0.001(2)
O10 0.137(6) 0.189(7) 0.100(5) -0.003(5) 0.013(5) 0.099(6)
N10 0.025(3) 0.029(2) 0.035(2) -0.0037(19) -0.007(2) 0.0055(19)
C10 0.022(3) 0.034(3) 0.031(3) 0.001(2) 0.000(2) -0.002(2)
N11 0.033(3) 0.036(3) 0.086(4) -0.018(3) 0.007(3) 0.001(2)
C11 0.020(3) 0.028(3) 0.029(3) 0.000(2) 0.001(2) 0.000(2)
N12 0.029(3) 0.041(3) 0.067(4) -0.004(3) -0.001(3) -0.012(2)
C12 0.027(3) 0.038(3) 0.028(3) 0.006(2) -0.006(2) -0.002(2)
N13 0.044(4) 0.083(4) 0.117(6) -0.020(4) -0.016(4) -0.005(3)
C13 0.026(3) 0.044(3) 0.036(3) -0.002(2) 0.001(3) -0.002(2)
N14 0.059(3) 0.041(3) 0.042(3) 0.009(2) 0.000(3) -0.005(2)
C14 0.031(3) 0.033(3) 0.033(3) 0.009(2) 0.001(2) -0.003(2)
N15 0.072(4) 0.048(3) 0.064(4) 0.003(3) 0.013(3) 0.010(3)
C15 0.031(3) 0.033(3) 0.029(3) 0.004(2) -0.006(2) -0.001(2)
N16 0.057(4) 0.057(3) 0.048(3) 0.008(3) -0.011(3) 0.006(3)
C16 0.021(3) 0.030(3) 0.030(3) 0.002(2) -0.003(2) 0.003(2)
C17 0.022(3) 0.028(3) 0.033(3) 0.002(2) -0.005(2) 0.001(2)
C18 0.025(3) 0.024(3) 0.030(3) -0.001(2) -0.001(2) 0.004(2)
C19 0.028(3) 0.030(3) 0.029(3) 0.006(2) 0.000(2) -0.002(2)
C20 0.020(3) 0.032(3) 0.046(3) -0.001(2) -0.007(3) -0.006(2)
C21 0.025(3) 0.026(3) 0.027(3) 0.000(2) 0.000(2) -0.001(2)
C22 0.023(3) 0.026(3) 0.031(3) -0.002(2) -0.006(2) -0.002(2)
C42 0.030(3) 0.034(3) 0.038(3) -0.005(2) -0.005(3) 0.002(2)
C23 0.021(3) 0.023(2) 0.035(3) 0.001(2) -0.003(2) -0.003(2)
C24 0.031(3) 0.025(3) 0.030(3) -0.005(2) -0.002(2) -0.001(2)
C25 0.025(3) 0.025(3) 0.028(3) -0.002(2) -0.001(2) 0.001(2)
C26 0.017(3) 0.032(3) 0.032(3) 0.003(2) 0.001(2) -0.002(2)
C27 0.019(3) 0.028(3) 0.028(3) 0.001(2) -0.002(2) 0.002(2)
C28 0.028(3) 0.030(3) 0.032(3) -0.009(2) -0.007(3) 0.006(2)
C43 0.030(3) 0.029(3) 0.032(3) 0.009(2) -0.009(2) 0.001(2)
C29 0.021(3) 0.023(3) 0.039(3) -0.001(2) 0.001(3) -0.004(2)
C30 0.049(5) 0.046(4) 0.079(5) -0.005(3) -0.007(4) 0.009(3)
C31 0.128(11) 0.208(13) 0.133(10) -0.039(9) 0.050(8) -0.062(9)
C32 0.091(8) 0.167(10) 0.222(13) -0.027(9) -0.092(9) 0.012(7)
C33 0.050(5) 0.085(6) 0.106(7) 0.003(5) -0.013(5) -0.009(4)
C34 0.149(10) 0.095(7) 0.144(9) 0.032(7) 0.039(8) 0.010(7)
C44 0.036(3) 0.027(3) 0.033(3) -0.002(2) -0.012(3) 0.003(2)
C35 0.086(7) 0.140(8) 0.077(6) -0.029(5) 0.021(5) -0.012(6)
C36 0.047(4) 0.056(4) 0.041(3) 0.002(3) -0.002(3) 0.001(3)
C37 0.174(9) 0.065(5) 0.055(4) 0.006(4) -0.014(5) -0.051(5)
C46 0.020(3) 0.031(3) 0.045(3) 0.001(2) -0.005(3) 0.001(2)
C38 0.072(5) 0.044(4) 0.061(4) 0.010(3) 0.007(4) -0.007(3)
C39 0.066(6) 0.093(6) 0.089(6) 0.011(5) -0.004(5) 0.022(5)
C40 0.063(5) 0.090(5) 0.063(4) 0.027(4) -0.014(4) 0.001(4)
C41 0.088(6) 0.083(5) 0.052(4) -0.008(4) -0.014(4) -0.003(4)
C45 0.024(3) 0.032(3) 0.027(3) 0.003(2) -0.006(2) 0.000(2)
C47 0.030(3) 0.029(3) 0.041(3) -0.004(2) -0.008(3) 0.001(2)
C50 0.028(3) 0.038(3) 0.037(3) 0.002(2) -0.007(3) 0.001(2)
C58 0.031(3) 0.031(3) 0.035(3) 0.002(2) -0.003(3) 0.006(2)
C59 0.024(3) 0.042(3) 0.044(3) -0.003(3) 0.004(3) -0.002(3)
C60 0.031(3) 0.041(3) 0.037(3) 0.001(2) 0.000(3) -0.002(3)

loop_
_atom_type_symbol
_atom_type_description
_atom_type_scat_dispersion_real
_atom_type_scat_dispersion_imag
_atom_type_scat_source
C C 0.0033 0.0016 'International Tables Vol C Tables 4.2.6.8 and 6.1.1.4'
H H 0.0000 0.0000 'International Tables Vol C Tables 4.2.6.8 and 6.1.1.4'
N N 0.0061 0.0033 'International Tables Vol C Tables 4.2.6.8 and 6.1.1.4'
O O 0.0106 0.0060 'International Tables Vol C Tables 4.2.6.8 and 6.1.1.4'
Ni Ni 0.3393 1.1124 'International Tables Vol C Tables 4.2.6.8 and 6.1.1.4'

loop_
_geom_angle_atom_site_label_1
_geom_angle_atom_site_label_2
_geom_angle_atom_site_label_3
_geom_angle
N5 Ni1 N2 96.59(15)
N5 Ni1 N1 95.72(15)
N2 Ni1 N1 77.87(15)
N5 Ni1 N6 78.73(15)
N2 Ni1 N6 171.73(14)
N1 Ni1 N6 95.70(15)
N5 Ni1 N9 93.13(16)
N2 Ni1 N9 94.02(15)
N1 Ni1 N9 168.61(14)
N6 Ni1 N9 93.04(14)
N5 Ni1 N10 169.67(15)
N2 Ni1 N10 89.76(15)
N1 Ni1 N10 93.57(16)
N6 Ni1 N10 95.88(15)
N9 Ni1 N10 78.25(16)
C5 N1 C1 116.1(4)
C5 N1 Ni1 127.0(3)
C1 N1 Ni1 116.5(3)
N1 C1 C2 122.8(4)
N1 C1 C6 113.8(4)
C2 C1 C6 123.4(4)
C10 N2 C6 117.2(4)
C10 N2 Ni1 126.1(3)
C6 N2 Ni1 116.4(3)
C1 C2 C3 120.8(4)
N3 C3 C4 121.5(5)
N3 C3 C2 122.6(4)
C4 C3 C2 115.8(5)
C5 C4 C3 120.1(5)
C15 N5 C11 116.4(4)
C15 N5 Ni1 127.8(3)
C11 N5 Ni1 115.8(3)
N1 C5 C4 124.3(4)
C20 N6 C16 116.8(4)
C20 N6 Ni1 127.8(3)
C16 N6 Ni1 115.3(3)
N2 C6 C7 122.2(4)
N2 C6 C1 114.1(4)
C7 C6 C1 123.7(4)
C6 C7 C8 120.1(5)
N4 C8 C7 123.6(5)
N4 C8 C9 119.3(4)
C7 C8 C9 117.0(4)
C46 N9 C45 116.5(4)
C46 N9 Ni1 127.6(3)
C45 N9 Ni1 115.9(4)
C10 C9 C8 119.4(5)
C58 N10 C43 117.2(4)
C58 N10 Ni1 126.9(3)
C43 N10 Ni1 115.4(4)
N2 C10 C9 124.1(5)
N5 C11 C12 122.2(4)
N5 C11 C16 114.5(4)
C12 C11 C16 123.2(4)
C11 C12 C13 120.9(4)
C30 N13 C32 120.5(9)
C30 N13 C31 120.4(7)
C32 N13 C31 119.1(9)
N7 C13 C12 122.3(4)
N7 C13 C14 121.4(5)
C12 C13 C14 116.3(5)
C36 N14 C37 122.7(5)
C36 N14 C38 123.2(5)
C37 N14 C38 114.1(5)
C15 C14 C13 119.5(5)
C33 N15 C34 121.2(7)
C33 N15 C35 121.6(7)
C34 N15 C35 117.2(7)
N5 C15 C14 124.6(4)
C39 N16 C40 122.3(7)
C39 N16 C41 120.3(6)
C40 N16 C41 117.3(6)
N6 C16 C17 122.4(5)
N6 C16 C11 115.0(4)
C17 C16 C11 122.4(4)
C16 C17 C18 120.3(5)
N8 C18 C17 121.4(4)
N8 C18 C19 121.4(5)
C17 C18 C19 117.2(4)
C20 C19 C18 118.4(5)
N6 C20 C19 124.7(4)
C22 C21 C26 118.4(4)
C22 C21 C27 122.1(4)
C26 C21 C27 119.4(4)
C21 C22 C23 120.9(4)
N11 C42 C47 123.1(5)
N11 C42 C59 120.5(5)
C47 C42 C59 116.4(5)
C24 C23 C22 119.1(5)
C24 C23 C29 119.6(4)
C22 C23 C29 120.9(4)
C23 C24 C25 120.5(5)
C26 C25 C24 119.1(4)
C26 C25 C28 120.4(5)
C24 C25 C28 120.5(4)
C25 C26 C21 121.8(5)
O2 C27 O1 124.7(5)
O2 C27 C21 117.3(4)
O1 C27 C21 118.0(4)
O3 C28 O4 125.7(4)
O3 C28 C25 118.5(4)
O4 C28 C25 115.8(5)
N10 C43 C44 122.0(5)
N10 C43 C45 115.2(4)
C44 C43 C45 122.8(5)
O5 C29 O6 122.2(5)
O5 C29 C23 123.5(4)
O6 C29 C23 114.3(4)
O7 C30 N13 125.5(8)
O9 C33 N15 123.3(8)
C43 C44 C50 120.6(5)
O8 C36 N14 127.6(6)
N9 C46 C59 124.5(5)
O10 C39 N16 123.8(8)
N9 C45 C47 122.1(5)
N9 C45 C43 114.6(4)
C47 C45 C43 123.3(5)
C45 C47 C42 120.7(5)
N12 C50 C44 122.4(5)
N12 C50 C60 120.9(5)
C44 C50 C60 116.7(5)
N10 C58 C60 125.1(5)
C46 C59 C42 119.7(5)
C58 C60 C50 118.4(5)

loop_
_geom_bond_atom_site_label_1
_geom_bond_atom_site_label_2
_geom_bond_distance
Ni1 N5 2.056(4)
Ni1 N2 2.068(3)
Ni1 N1 2.071(4)
Ni1 N6 2.075(4)
Ni1 N9 2.084(4)
Ni1 N10 2.084(4)
O1 C27 1.274(5)
N1 C5 1.355(6)
N1 C1 1.361(5)
C1 C2 1.366(7)
C1 C6 1.497(6)
O2 C27 1.238(6)
N2 C10 1.345(6)
N2 C6 1.360(6)
C2 C3 1.410(7)
O3 C28 1.251(6)
N3 C3 1.354(7)
C3 C4 1.398(6)
O4 C28 1.263(6)
N4 C8 1.351(5)
C4 C5 1.359(7)
O5 C29 1.226(6)
N5 C15 1.346(6)
N5 C11 1.364(5)
O6 C29 1.331(5)
N6 C20 1.334(6)
N6 C16 1.351(6)
C6 C7 1.389(6)
O7 C30 1.208(7)
N7 C13 1.356(7)
C7 C8 1.400(7)
O8 C36 1.225(7)
N8 C18 1.365(6)
C8 C9 1.404(7)
O9 C33 1.265(9)
N9 C46 1.347(6)
N9 C45 1.359(6)
C9 C10 1.370(6)
O10 C39 1.224(10)
N10 C58 1.330(6)
N10 C43 1.357(6)
N11 C42 1.351(7)
C11 C12 1.376(7)
C11 C16 1.486(7)
N12 C50 1.350(7)
C12 C13 1.396(7)
N13 C30 1.321(9)
N13 C32 1.445(10)
N13 C31 1.451(11)
C13 C14 1.406(6)
N14 C36 1.313(7)
N14 C37 1.447(8)
N14 C38 1.460(7)
C14 C15 1.362(7)
N15 C33 1.333(9)
N15 C34 1.420(10)
N15 C35 1.427(9)
N16 C39 1.300(9)
N16 C40 1.436(7)
N16 C41 1.447(8)
C16 C17 1.370(6)
C17 C18 1.397(7)
C18 C19 1.397(7)
C19 C20 1.376(6)
C21 C22 1.386(7)
C21 C26 1.397(6)
C21 C27 1.519(7)
C22 C23 1.405(7)
C42 C47 1.394(7)
C42 C59 1.403(7)
C23 C24 1.393(6)
C23 C29 1.471(7)
C24 C25 1.395(7)
C25 C26 1.382(6)
C25 C28 1.517(6)
C43 C44 1.381(7)
C43 C45 1.482(7)
C44 C50 1.396(7)
C46 C59 1.358(7)
C45 C47 1.383(7)
C50 C60 1.419(7)
C58 C60 1.369(7)
